data_1565894
loop_
_publ_author_name
'Singh, Neelu'
'Gupta, Ajay'
'Prasad, Puja'
'Sah, Raj Kumar'
'Singh, Arvind'
'Kumar, Sunil'
'Singh, Shailja'
'Gupta, Shalini'
'Sasmal, Pijus K.'

_publ_section_title
;
 Mitochondria-Targeted Photoactivatable Real-Time Monitoring of a
 Controlled Drug Delivery Platform.
;
_journal_issue 24
_journal_name_full 'Journal of medicinal chemistry'
_journal_page_first 17813
_journal_page_last 17823
_journal_paper_doi 10.1021/acs.jmedchem.1c00956
_journal_volume 64
_journal_year 2021
_chemical_formula_moiety 'C20 H19 N O3'
_chemical_formula_sum 'C20 H19 N O3'
_chemical_formula_weight 321.37
_space_group_crystal_system monoclinic
_space_group_IT_number 14
_space_group_name_Hall '-P 2ybc'
_space_group_name_H-M_alt 'P 1 21/c 1'
_atom_sites_solution_hydrogens mixed
_audit_creation_method SHELXL-2018/3
_cell_angle_alpha 90
_cell_angle_beta 103.468(2)
_cell_angle_gamma 90
_cell_formula_units_Z 4
_cell_length_a 17.0295(11)
_cell_length_b 10.2484(6)
_cell_length_c 9.8976(6)
_cell_measurement_reflns_used 4172
_cell_measurement_temperature 298(2)
_cell_measurement_theta_max 28.330
_cell_measurement_theta_min 2.116
_cell_volume 1679.88(18)
_computing_cell_refinement 'Bruker APEX-III'
_computing_data_collection 'Bruker APEX-III'
_computing_data_reduction 'Bruker SAINT'
_computing_molecular_graphics 'Bruker SHELXTL'
_computing_publication_material 'Bruker SHELXTL'
_computing_structure_refinement 'SHELXL-2018/3 (Sheldrick, 2018)'
_computing_structure_solution 'SHELXT 2014/5 (Sheldrick, 2014)'
_diffrn_ambient_temperature 298(2)
_diffrn_measured_fraction_theta_full 0.996
_diffrn_measured_fraction_theta_max 0.995
_diffrn_measurement_device_type 'Bruker Apex III, CMOS detector'
_diffrn_measurement_method '\f and \w scans'
_diffrn_radiation_type MoK\a
_diffrn_radiation_wavelength 0.71073
_diffrn_reflns_av_R_equivalents 0.0591
_diffrn_reflns_av_unetI/netI 0.0395
_diffrn_reflns_Laue_measured_fraction_full 0.996
_diffrn_reflns_Laue_measured_fraction_max 0.995
_diffrn_reflns_limit_h_max 22
_diffrn_reflns_limit_h_min -22
_diffrn_reflns_limit_k_max 13
_diffrn_reflns_limit_k_min -13
_diffrn_reflns_limit_l_max 13
_diffrn_reflns_limit_l_min -10
_diffrn_reflns_number 24127
_diffrn_reflns_point_group_measured_fraction_full 0.996
_diffrn_reflns_point_group_measured_fraction_max 0.995
_diffrn_reflns_theta_full 25.242
_diffrn_reflns_theta_max 28.330
_diffrn_reflns_theta_min 2.116
_diffrn_source microfocus
_exptl_absorpt_coefficient_mu 0.085
_exptl_absorpt_correction_T_max 0.000
_exptl_absorpt_correction_T_min 0.000
_exptl_absorpt_correction_type multi-scan
_exptl_absorpt_process_details SADABS
_exptl_crystal_colour colourless
_exptl_crystal_density_diffrn 1.271
_exptl_crystal_density_meas 1.271
_exptl_crystal_density_method 'not measured'
_exptl_crystal_description Block
_exptl_crystal_F_000 748
_exptl_crystal_size_max 0.225
_exptl_crystal_size_mid 0.175
_exptl_crystal_size_min 0.120
_refine_diff_density_max 0.244
_refine_diff_density_min -0.164
_refine_diff_density_rms 0.033
_refine_ls_extinction_coef 0.027(5)
_refine_ls_extinction_expression Fc^*^=kFc[1+0.001xFc^2^\l^3^/sin(2\q)]^-1/4^
_refine_ls_extinction_method 'SHELXL-2018/3 (Sheldrick 2018)'
_refine_ls_goodness_of_fit_ref 1.047
_refine_ls_hydrogen_treatment mixed
_refine_ls_matrix_type full
_refine_ls_number_parameters 223
_refine_ls_number_reflns 4172
_refine_ls_number_restraints 0
_refine_ls_restrained_S_all 1.047
_refine_ls_R_factor_all 0.0659
_refine_ls_R_factor_gt 0.0449
_refine_ls_shift/su_max 0.000
_refine_ls_shift/su_mean 0.000
_refine_ls_structure_factor_coef Fsqd
_refine_ls_weighting_details 'w=1/[\s^2^(Fo^2^)+(0.0481P)^2^+0.4611P] where P=(Fo^2^+2Fc^2^)/3'
_refine_ls_weighting_scheme calc
_refine_ls_wR_factor_gt 0.1127
_refine_ls_wR_factor_ref 0.1309
_reflns_Friedel_coverage 0.000
_reflns_number_gt 3135
_reflns_number_total 4172
_reflns_threshold_expression 'I > 2\s(I)'
_cod_data_source_file jm1c00956_si_002.cif
_cod_data_source_block shelx
_cod_original_sg_symbol_H-M 'P 21/c'
_cod_database_code 1565894
_shelx_shelxl_version_number 2018/3
_shelx_space_group_comment
;
The symmetry employed for this shelxl refinement is uniquely defined
by the following loop, which should always be used as a source of
symmetry information in preference to the above space-group names.
They are only intended as comments.
;

loop_
_space_group_symop_operation_xyz
'x, y, z'
'-x, y+1/2, -z+1/2'
'-x, -y, -z'
'x, -y-1/2, z-1/2'

loop_
_atom_site_label
_atom_site_type_symbol
_atom_site_fract_x
_atom_site_fract_y
_atom_site_fract_z
_atom_site_U_iso_or_equiv
_atom_site_adp_type
_atom_site_occupancy
_atom_site_site_symmetry_order
_atom_site_calc_flag
_atom_site_refinement_flags_posn
_atom_site_refinement_flags_adp
_atom_site_refinement_flags_occupancy
_atom_site_disorder_assembly
_atom_site_disorder_group
O2 O 0.59607(7) 0.46096(9) 0.59254(10) 0.0465(3) Uani 1 1 d . . . . .
H2 H 0.607431 0.504477 0.663974 0.070 Uiso 1 1 calc R U . . .
O3 O 0.39113(7) 0.38012(10) 0.19495(10) 0.0489(3) Uani 1 1 d . . . . .
O1 O 0.74719(6) 0.12876(10) 0.88783(10) 0.0498(3) Uani 1 1 d . . . . .
N1 N 0.37437(7) 0.18321(12) 0.09484(12) 0.0409(3) Uani 1 1 d . . . . .
C4 C 0.69441(8) 0.17340(13) 0.77021(13) 0.0365(3) Uani 1 1 d . . . . .
C9 C 0.67508(8) 0.30304(13) 0.74263(13) 0.0358(3) Uani 1 1 d . . . . .
H9 H 0.699961 0.367943 0.803384 0.043 Uiso 1 1 calc R U . . .
C8 C 0.61766(8) 0.33493(12) 0.62226(13) 0.0336(3) Uani 1 1 d . . . . .
C12 C 0.41185(8) 0.26351(13) 0.19560(13) 0.0356(3) Uani 1 1 d . . . . .
C7 C 0.58059(7) 0.23958(12) 0.52708(13) 0.0329(3) Uani 1 1 d . . . . .
C10 C 0.51864(8) 0.27902(13) 0.40681(13) 0.0356(3) Uani 1 1 d . . . . .
H10 H 0.507305 0.367878 0.400110 0.043 Uiso 1 1 calc R U . . .
C6 C 0.60388(8) 0.10959(13) 0.55802(14) 0.0384(3) Uani 1 1 d . . . . .
H6 H 0.581007 0.044144 0.496209 0.046 Uiso 1 1 calc R U . . .
C5 C 0.65947(9) 0.07665(13) 0.67705(15) 0.0410(3) Uani 1 1 d . . . . .
H5 H 0.673774 -0.010246 0.695435 0.049 Uiso 1 1 calc R U . . .
C11 C 0.47591(8) 0.20598(13) 0.30511(14) 0.0369(3) Uani 1 1 d . . . . .
H11 H 0.486662 0.117124 0.303083 0.044 Uiso 1 1 calc R U . . .
C13 C 0.30893(9) 0.22660(15) -0.01822(14) 0.0438(3) Uani 1 1 d . . . . .
H13A H 0.306534 0.170386 -0.097922 0.053 Uiso 1 1 calc R U . . .
H13B H 0.320497 0.314407 -0.044623 0.053 Uiso 1 1 calc R U . . .
C15 C 0.16294(9) 0.27098(17) -0.10345(16) 0.0505(4) Uani 1 1 d . . . . .
C3 C 0.79283(10) 0.22263(17) 0.97986(15) 0.0507(4) Uani 1 1 d . . . . .
H3A H 0.818189 0.180289 1.066723 0.061 Uiso 1 1 calc R U . . .
H3B H 0.756714 0.289310 0.999820 0.061 Uiso 1 1 calc R U . . .
C2 C 0.85484(10) 0.28395(18) 0.92177(17) 0.0555(4) Uani 1 1 d . . . . .
C14 C 0.22747(10) 0.2259(2) 0.01826(17) 0.0590(4) Uani 1 1 d . . . . .
H14A H 0.215156 0.138326 0.044375 0.071 Uiso 1 1 calc R U . . .
H14B H 0.228921 0.282999 0.096948 0.071 Uiso 1 1 calc R U . . .
C16 C 0.14970(11) 0.4011(2) -0.1325(2) 0.0678(5) Uani 1 1 d . . . . .
H20 H 0.178503 0.463105 -0.072180 0.081 Uiso 1 1 calc R U . . .
C20 C 0.11821(11) 0.1829(2) -0.1954(2) 0.0668(5) Uani 1 1 d . . . . .
H16 H 0.126083 0.094114 -0.178113 0.080 Uiso 1 1 calc R U . . .
C17 C 0.09344(13) 0.4416(2) -0.2517(3) 0.0826(7) Uani 1 1 d . . . . .
H19 H 0.085263 0.530043 -0.270758 0.099 Uiso 1 1 calc R U . . .
C18 C 0.05056(12) 0.3508(3) -0.3399(2) 0.0801(7) Uani 1 1 d . . . . .
H18 H 0.013225 0.377400 -0.419400 0.096 Uiso 1 1 calc R U . . .
C1 C 0.90583(13) 0.3303(2) 0.8764(2) 0.0798(6) Uani 1 1 d . . . . .
H1 H 0.946461 0.367207 0.840321 0.096 Uiso 1 1 calc R U . . .
C19 C 0.06235(13) 0.2226(3) -0.3117(2) 0.0791(6) Uani 1 1 d . . . . .
H17 H 0.032573 0.160866 -0.371217 0.095 Uiso 1 1 calc R U . . .
H1A H 0.3928(11) 0.1045(19) 0.0916(18) 0.061(5) Uiso 1 1 d . . . . .

loop_
_atom_site_aniso_label
_atom_site_aniso_U_11
_atom_site_aniso_U_22
_atom_site_aniso_U_33
_atom_site_aniso_U_23
_atom_site_aniso_U_13
_atom_site_aniso_U_12
O2 0.0607(6) 0.0279(5) 0.0442(6) -0.0034(4) -0.0015(5) 0.0083(4)
O3 0.0641(7) 0.0343(5) 0.0423(5) -0.0018(4) 0.0004(5) 0.0085(5)
O1 0.0544(6) 0.0457(6) 0.0427(6) 0.0087(4) -0.0022(5) 0.0054(5)
N1 0.0463(7) 0.0369(6) 0.0361(6) -0.0034(5) 0.0028(5) 0.0032(5)
C4 0.0365(6) 0.0380(7) 0.0349(7) 0.0055(5) 0.0086(5) 0.0038(5)
C9 0.0376(6) 0.0338(6) 0.0348(6) -0.0025(5) 0.0060(5) 0.0001(5)
C8 0.0367(6) 0.0283(6) 0.0364(6) 0.0000(5) 0.0100(5) 0.0032(5)
C12 0.0410(7) 0.0333(6) 0.0332(6) -0.0007(5) 0.0098(5) -0.0011(5)
C7 0.0344(6) 0.0301(6) 0.0345(6) -0.0010(5) 0.0086(5) 0.0011(5)
C10 0.0378(6) 0.0320(6) 0.0361(6) 0.0000(5) 0.0071(5) 0.0027(5)
C6 0.0432(7) 0.0291(6) 0.0418(7) -0.0027(5) 0.0080(6) -0.0001(5)
C5 0.0475(8) 0.0289(6) 0.0460(8) 0.0043(5) 0.0096(6) 0.0037(6)
C11 0.0403(7) 0.0320(6) 0.0378(7) 0.0001(5) 0.0079(5) 0.0014(5)
C13 0.0471(8) 0.0489(8) 0.0329(7) -0.0011(6) 0.0043(6) 0.0030(6)
C15 0.0412(7) 0.0634(10) 0.0475(8) 0.0036(7) 0.0114(6) 0.0000(7)
C3 0.0507(8) 0.0613(10) 0.0360(7) 0.0017(7) 0.0019(6) 0.0055(7)
C2 0.0475(9) 0.0654(11) 0.0482(9) -0.0006(8) 0.0001(7) 0.0048(8)
C14 0.0487(9) 0.0804(12) 0.0463(9) 0.0102(8) 0.0076(7) -0.0024(8)
C16 0.0564(10) 0.0624(11) 0.0826(13) -0.0030(10) 0.0120(9) -0.0003(9)
C20 0.0602(10) 0.0665(12) 0.0677(12) 0.0007(9) 0.0024(9) -0.0053(9)
C17 0.0683(13) 0.0736(14) 0.1091(18) 0.0325(13) 0.0268(12) 0.0192(11)
C18 0.0500(10) 0.122(2) 0.0652(12) 0.0242(13) 0.0068(9) 0.0075(12)
C1 0.0579(11) 0.1054(17) 0.0739(13) 0.0059(12) 0.0108(10) -0.0101(11)
C19 0.0624(11) 0.1013(17) 0.0638(12) -0.0025(12) -0.0050(9) -0.0069(11)

loop_
_atom_type_symbol
_atom_type_description
_atom_type_scat_dispersion_real
_atom_type_scat_dispersion_imag
_atom_type_scat_source
C C 0.0033 0.0016 'International Tables Vol C Tables 4.2.6.8 and 6.1.1.4'
H H 0.0000 0.0000 'International Tables Vol C Tables 4.2.6.8 and 6.1.1.4'
N N 0.0061 0.0033 'International Tables Vol C Tables 4.2.6.8 and 6.1.1.4'
O O 0.0106 0.0060 'International Tables Vol C Tables 4.2.6.8 and 6.1.1.4'

loop_
_geom_angle_atom_site_label_1
_geom_angle_atom_site_label_2
_geom_angle_atom_site_label_3
_geom_angle
_geom_angle_site_symmetry_1
_geom_angle_site_symmetry_3
_geom_angle_publ_flag
C8 O2 H2 109.5 . . ?
C4 O1 C3 117.97(11) . . ?
C12 N1 C13 122.28(12) . . ?
C12 N1 H1A 119.1(12) . . ?
C13 N1 H1A 118.3(12) . . ?
O1 C4 C9 124.55(12) . . ?
O1 C4 C5 114.80(12) . . ?
C9 C4 C5 120.65(12) . . ?
C4 C9 C8 118.85(12) . . ?
C4 C9 H9 120.6 . . ?
C8 C9 H9 120.6 . . ?
O2 C8 C9 120.65(11) . . ?
O2 C8 C7 117.48(11) . . ?
C9 C8 C7 121.87(11) . . ?
O3 C12 N1 120.12(12) . . ?
O3 C12 C11 123.31(12) . . ?
N1 C12 C11 116.55(12) . . ?
C8 C7 C6 117.07(11) . . ?
C8 C7 C10 118.98(11) . . ?
C6 C7 C10 123.89(12) . . ?
C11 C10 C7 129.05(12) . . ?
C11 C10 H10 115.5 . . ?
C7 C10 H10 115.5 . . ?
C5 C6 C7 121.66(12) . . ?
C5 C6 H6 119.2 . . ?
C7 C6 H6 119.2 . . ?
C6 C5 C4 119.85(12) . . ?
C6 C5 H5 120.1 . . ?
C4 C5 H5 120.1 . . ?
C10 C11 C12 120.96(12) . . ?
C10 C11 H11 119.5 . . ?
C12 C11 H11 119.5 . . ?
N1 C13 C14 113.34(12) . . ?
N1 C13 H13A 108.9 . . ?
C14 C13 H13A 108.9 . . ?
N1 C13 H13B 108.9 . . ?
C14 C13 H13B 108.9 . . ?
H13A C13 H13B 107.7 . . ?
C16 C15 C20 117.35(17) . . ?
C16 C15 C14 121.42(17) . . ?
C20 C15 C14 121.10(17) . . ?
O1 C3 C2 112.12(13) . . ?
O1 C3 H3A 109.2 . . ?
C2 C3 H3A 109.2 . . ?
O1 C3 H3B 109.2 . . ?
C2 C3 H3B 109.2 . . ?
H3A C3 H3B 107.9 . . ?
C1 C2 C3 178.2(2) . . ?
C15 C14 C13 110.32(13) . . ?
C15 C14 H14A 109.6 . . ?
C13 C14 H14A 109.6 . . ?
C15 C14 H14B 109.6 . . ?
C13 C14 H14B 109.6 . . ?
H14A C14 H14B 108.1 . . ?
C15 C16 C17 120.8(2) . . ?
C15 C16 H20 119.6 . . ?
C17 C16 H20 119.6 . . ?
C19 C20 C15 121.9(2) . . ?
C19 C20 H16 119.1 . . ?
C15 C20 H16 119.1 . . ?
C18 C17 C16 119.8(2) . . ?
C18 C17 H19 120.1 . . ?
C16 C17 H19 120.1 . . ?
C19 C18 C17 120.0(2) . . ?
C19 C18 H18 120.0 . . ?
C17 C18 H18 120.0 . . ?
C2 C1 H1 180.0 . . ?
C18 C19 C20 120.2(2) . . ?
C18 C19 H17 119.9 . . ?
C20 C19 H17 119.9 . . ?

loop_
_geom_bond_atom_site_label_1
_geom_bond_atom_site_label_2
_geom_bond_distance
_geom_bond_site_symmetry_2
_geom_bond_publ_flag
O2 C8 1.3564(15) . ?
O2 H2 0.8200 . ?
O3 C12 1.2457(16) . ?
O1 C4 1.3730(15) . ?
O1 C3 1.4246(19) . ?
N1 C12 1.3352(17) . ?
N1 C13 1.4529(17) . ?
N1 H1A 0.869(19) . ?
C4 C9 1.3807(18) . ?
C4 C5 1.3899(19) . ?
C9 C8 1.3927(18) . ?
C9 H9 0.9300 . ?
C8 C7 1.4013(17) . ?
C12 C11 1.4703(18) . ?
C7 C6 1.4033(17) . ?
C7 C10 1.4521(17) . ?
C10 C11 1.3273(18) . ?
C10 H10 0.9300 . ?
C6 C5 1.3706(19) . ?
C6 H6 0.9300 . ?
C5 H5 0.9300 . ?
C11 H11 0.9300 . ?
C13 C14 1.513(2) . ?
C13 H13A 0.9700 . ?
C13 H13B 0.9700 . ?
C15 C16 1.371(3) . ?
C15 C20 1.378(2) . ?
C15 C14 1.502(2) . ?
C3 C2 1.457(2) . ?
C3 H3A 0.9700 . ?
C3 H3B 0.9700 . ?
C2 C1 1.167(3) . ?
C14 H14A 0.9700 . ?
C14 H14B 0.9700 . ?
C16 C17 1.398(3) . ?
C16 H20 0.9300 . ?
C20 C19 1.373(3) . ?
C20 H16 0.9300 . ?
C17 C18 1.365(3) . ?
C17 H19 0.9300 . ?
C18 C19 1.349(3) . ?
C18 H18 0.9300 . ?
C1 H1 0.9300 . ?
C19 H17 0.9300 . ?
